data_9005603
loop_
_publ_author_name
'Seryotkin, Y. V.'
'Joswig, W.'
'Bakakin, V. V.'
'Belitsky, I. A.'
'Fursenko, B. A.'

_publ_section_title
;
 High-temperature crystal structure of wairakite
 Sample: Wai-400, T = 400 deg C
;
_journal_name_full 'European Journal of Mineralogy'
_journal_page_first 475
_journal_page_last 484
_journal_paper_doi 10.1127/0935-1221/2003/0015-0475
_journal_volume 15
_journal_year 2003
_chemical_formula_sum 'Al Ca0.473 H2 O6.31 Si2'
_chemical_name_mineral Wairakite
_space_group_IT_number 142
_symmetry_space_group_name_Hall '-I 4bd 2c'
_symmetry_space_group_name_H-M 'I 41/a c d :2'
_cell_angle_alpha 90
_cell_angle_beta 90
_cell_angle_gamma 90
_cell_formula_units_Z 16
_cell_length_a 13.662
_cell_length_b 13.662
_cell_length_c 13.555
_cell_volume 2530.044
_database_code_amcsd 0006993
_diffrn_ambient_temperature 673.15
_exptl_crystal_density_diffrn 2.154
_cod_original_sg_symbol_H-M 'I 41/a c d'
_cod_original_formula_sum 'Ca.473 Si2 Al O6.31 H2'
_cod_database_code 9005603

loop_
_space_group_symop_operation_xyz
x,y,z
1/2+x,1/2+y,1/2+z
1/4-y,3/4-x,3/4+z
3/4-y,1/4-x,1/4+z
1/4+y,3/4+x,3/4-z
3/4+y,1/4+x,1/4-z
1/4+y,3/4-x,1/4-z
3/4+y,1/4-x,3/4-z
1/4-y,3/4+x,1/4+z
3/4-y,1/4+x,3/4+z
1/2+x,-y,z
+x,1/2-y,1/2+z
1/2-x,y,-z
-x,1/2+y,1/2-z
1/2+x,y,1/2-z
+x,1/2+y,-z
1/2-x,-y,1/2+z
-x,1/2-y,+z
1/4+y,1/4+x,1/4+z
3/4+y,3/4+x,3/4+z
1/4-y,1/4-x,1/4-z
3/4-y,3/4-x,3/4-z
1/4-y,1/4+x,3/4-z
3/4-y,3/4+x,1/4-z
1/4+y,1/4-x,3/4+z
3/4+y,3/4-x,1/4+z
-x,y,1/2+z
1/2-x,1/2+y,+z
x,-y,1/2-z
1/2+x,1/2-y,-z
-x,-y,-z
1/2-x,1/2-y,1/2-z

loop_
_atom_site_label
_atom_site_fract_x
_atom_site_fract_y
_atom_site_fract_z
_atom_site_occupancy
_atom_site_U_iso_or_equiv
_atom_site_type_symbol
_atom_site_attached_hydrogens
CaM21 0.01930 0.23070 0.12500 0.23800 0.05950 Ca 0
CaM22 0.03200 0.21800 0.12500 0.23500 0.04520 Ca 0
SiT1 0.12024 0.16414 0.41459 1.00000 0.01860 Si 0
AlT2 0.16080 0.41080 0.12500 1.00000 0.01820 Al 0
O1 0.10340 0.34500 0.22070 1.00000 0.03470 O 0
O2 0.21790 0.11180 0.38290 1.00000 0.04130 O 0
O3 0.37500 0.21830 0.09620 1.00000 0.04550 O 0
Wat 0.14540 0.10460 0.12500 0.31000 0.18400 O 2

loop_
_cod_changelog_entry_id
_cod_changelog_entry_author
_cod_changelog_entry_date
_cod_changelog_entry_text
1
;cod-tools version 3.8.0
Id: cif_guess_AMCSD_atom_types 9581 2023-05-17 12:35:41Z saulius
;
2023-05-18T11:39:32+03:00
;Derived atom types and hydrogen counts
from atom names that follow the AMCSD naming convention
(Wat == water, O-H == hydroxyl).
;

loop_
_cod_related_entry_id
_cod_related_entry_database
_cod_related_entry_code
1 AMCSD 0006993
